data_4307983
loop_
_publ_author_name
'Sumito Ishizu'
'Hiroyasu Sugiyama'
'Brian K. Breedlove'
'Kazuko Matsumoto'

_publ_section_title
;
C-H Cleavage and Double Alkyl Additions to the Disulfido Ligand in
Dicyanido-Bridged Ru2S2 Complexes
;
_journal_name_full 'Inorganic Chemistry'
_journal_page_first 3726
_journal_page_last 3735
_journal_paper_doi 10.1021/ic062460k
_journal_volume 46
_journal_year 2007
_chemical_formula_sum 'C30 H54 Cl2 F6 N2 O18 P4 Ru2 S4'
_chemical_formula_weight 1369.91
_chemical_name_systematic
;
?
;
_space_group_IT_number 2
_symmetry_cell_setting triclinic
_symmetry_space_group_name_Hall '-P 1'
_symmetry_space_group_name_H-M 'P -1'
_atom_sites_solution_hydrogens geom
_atom_sites_solution_primary direct
_atom_sites_solution_secondary difmap
_audit_creation_method SHELXL-97
_cell_angle_alpha 104.245(12)
_cell_angle_beta 97.383(11)
_cell_angle_gamma 96.312(12)
_cell_formula_units_Z 2
_cell_length_a 8.982(6)
_cell_length_b 13.158(8)
_cell_length_c 23.180(14)
_cell_measurement_reflns_used 'reflections from 45 data frames'
_cell_measurement_temperature 293(2)
_cell_volume 2605(3)
_computing_cell_refinement 'Bruker SMART'
_computing_data_collection 'Bruker SMART'
_computing_data_reduction 'Bruker SAINT'
_computing_molecular_graphics 'Bruker SHELXTL'
_computing_publication_material 'Bruker SHELXTL'
_computing_structure_refinement 'SHELXL-97 (Sheldrick, 1997)'
_computing_structure_solution 'SHELXS-97 (Sheldrick, 1990)'
_diffrn_ambient_temperature 293(2)
_diffrn_measured_fraction_theta_full 0.930
_diffrn_measured_fraction_theta_max 0.930
_diffrn_measurement_device_type 'CCD area detector'
_diffrn_measurement_method 'phi and omega scans'
_diffrn_radiation_monochromator graphite
_diffrn_radiation_source 'fine-focus sealed tube'
_diffrn_radiation_type MoK\a
_diffrn_radiation_wavelength 0.71073
_diffrn_reflns_av_R_equivalents 0.0440
_diffrn_reflns_av_sigmaI/netI 0.0978
_diffrn_reflns_limit_h_max 11
_diffrn_reflns_limit_h_min -9
_diffrn_reflns_limit_k_max 16
_diffrn_reflns_limit_k_min -14
_diffrn_reflns_limit_l_max 24
_diffrn_reflns_limit_l_min -30
_diffrn_reflns_number 16316
_diffrn_reflns_theta_full 27.63
_diffrn_reflns_theta_max 27.63
_diffrn_reflns_theta_min 0.92
_diffrn_standards_number '50 standard frames at start and end'
_exptl_absorpt_coefficient_mu 1.053
_exptl_absorpt_correction_type multi-scan
_exptl_absorpt_process_details 'Blessing,R., Acta Cryst. (1995) A51 33-38.'
_exptl_crystal_density_diffrn 1.747
_exptl_crystal_density_method 'not measured'
_exptl_crystal_F_000 1384
_refine_diff_density_max 1.720
_refine_diff_density_min -1.736
_refine_diff_density_rms 0.167
_refine_ls_extinction_method none
_refine_ls_goodness_of_fit_ref 1.067
_refine_ls_hydrogen_treatment mixed
_refine_ls_matrix_type full
_refine_ls_number_parameters 547
_refine_ls_number_reflns 11268
_refine_ls_number_restraints 0
_refine_ls_restrained_S_all 1.067
_refine_ls_R_factor_all 0.1177
_refine_ls_R_factor_gt 0.0704
_refine_ls_shift/su_max 0.023
_refine_ls_shift/su_mean 0.001
_refine_ls_structure_factor_coef Fsqd
_refine_ls_weighting_details 'calc w=1/[\s^2^(Fo^2^)+(0.1191P)^2^+0.2009P] where P=(Fo^2^+2Fc^2^)/3'
_refine_ls_weighting_scheme calc
_refine_ls_wR_factor_gt 0.1839
_refine_ls_wR_factor_ref 0.2198
_reflns_number_gt 7179
_reflns_number_total 11268
_reflns_threshold_expression >2sigma(I)
_cod_data_source_file ic062460ksi20070204_124206_05.cif
_cod_data_source_block complex6Cl
_cod_database_code 4307983

loop_
_symmetry_equiv_pos_as_xyz
'x, y, z'
'-x, -y, -z'

loop_
_atom_site_label
_atom_site_type_symbol
_atom_site_fract_x
_atom_site_fract_y
_atom_site_fract_z
_atom_site_U_iso_or_equiv
_atom_site_adp_type
_atom_site_occupancy
_atom_site_symmetry_multiplicity
_atom_site_calc_flag
_atom_site_refinement_flags
_atom_site_disorder_assembly
_atom_site_disorder_group
C3 C 0.4735(13) 1.3980(7) 0.7749(6) 0.080(4) Uani 1 1 d . . .
H3A H 0.3985 1.3988 0.7416 0.120 Uiso 1 1 calc R . .
H3B H 0.5478 1.4605 0.7842 0.120 Uiso 1 1 calc R . .
H3C H 0.4255 1.3967 0.8094 0.120 Uiso 1 1 calc R . .
C10 C 1.0328(15) 0.6182(8) 0.6025(6) 0.102(5) Uani 1 1 d . . .
H10A H 1.0479 0.6054 0.5612 0.152 Uiso 1 1 calc R . .
H10B H 0.9689 0.5586 0.6075 0.152 Uiso 1 1 calc R . .
H10C H 1.1291 0.6283 0.6281 0.152 Uiso 1 1 calc R . .
C4 C 0.7747(14) 1.3889(8) 0.9103(5) 0.078(3) Uani 1 1 d . . .
H4A H 0.6675 1.3663 0.9058 0.117 Uiso 1 1 calc R . .
H4B H 0.7989 1.4613 0.9338 0.117 Uiso 1 1 calc R . .
H4C H 0.8289 1.3449 0.9302 0.117 Uiso 1 1 calc R . .
C9 C 0.6510(13) 0.4966(7) 0.6338(6) 0.082(4) Uani 1 1 d . . .
H9A H 0.5437 0.4883 0.6342 0.123 Uiso 1 1 calc R . .
H9B H 0.6955 0.4478 0.6530 0.123 Uiso 1 1 calc R . .
H9C H 0.6693 0.4823 0.5929 0.123 Uiso 1 1 calc R . .
C30 C 0.4416(16) 0.6281(11) 0.9532(7) 0.088(4) Uiso 1 1 d . . .
Ru1 Ru 0.72613(6) 1.11954(4) 0.78573(3) 0.02835(17) Uani 1 1 d . . .
Ru2 Ru 0.78972(6) 0.85185(4) 0.71724(3) 0.02795(17) Uani 1 1 d . . .
Cl2 Cl 0.5805(2) 0.93684(14) 0.76281(8) 0.0347(4) Uani 1 1 d . . .
S2 S 0.7040(2) 0.93798(14) 0.64648(8) 0.0316(4) Uani 1 1 d . . .
P1 P 0.5191(2) 1.19519(15) 0.77393(9) 0.0344(4) Uani 1 1 d . . .
P2 P 0.8731(2) 1.27701(16) 0.81461(10) 0.0370(5) Uani 1 1 d . . .
P4 P 0.9918(2) 0.79736(15) 0.68005(9) 0.0336(4) Uani 1 1 d . . .
S1 S 0.7790(2) 1.09861(14) 0.68827(8) 0.0320(4) Uani 1 1 d . . .
Cl1 Cl 0.94230(19) 1.01671(14) 0.78867(8) 0.0344(4) Uani 1 1 d . . .
P3 P 0.6440(2) 0.70512(15) 0.66049(9) 0.0346(5) Uani 1 1 d . . .
O9 O 0.7177(6) 0.6030(4) 0.6657(3) 0.0464(15) Uani 1 1 d . . .
O12 O 1.0975(6) 0.8921(4) 0.6690(3) 0.0420(13) Uani 1 1 d . . .
O4 O 0.8175(7) 1.3802(4) 0.8520(3) 0.0529(16) Uani 1 1 d . . .
O1 O 0.3937(6) 1.1222(4) 0.7212(3) 0.0478(15) Uani 1 1 d . . .
O7 O 0.4775(6) 0.6808(4) 0.6741(3) 0.0455(14) Uani 1 1 d . . .
O8 O 0.6068(7) 0.7056(4) 0.5927(2) 0.0502(15) Uani 1 1 d . . .
O10 O 0.9623(7) 0.7112(4) 0.6184(3) 0.0518(16) Uani 1 1 d . . .
O3 O 0.5464(7) 1.3054(4) 0.7591(3) 0.0517(16) Uani 1 1 d . . .
N2 N 0.8250(7) 0.7827(5) 0.7867(3) 0.0367(15) Uani 1 1 d . . .
O6 O 1.0223(7) 1.2681(4) 0.8568(3) 0.0573(18) Uani 1 1 d . . .
O11 O 1.1024(7) 0.7473(5) 0.7206(3) 0.0533(16) Uani 1 1 d . . .
O2 O 0.4317(7) 1.2254(5) 0.8295(3) 0.0512(15) Uani 1 1 d . . .
N1 N 0.7116(7) 1.1179(5) 0.8734(3) 0.0395(15) Uani 1 1 d . . .
O5 O 0.9194(8) 1.3182(5) 0.7605(3) 0.0633(19) Uani 1 1 d . . .
C13 C 0.6989(10) 1.0987(7) 0.9171(4) 0.045(2) Uani 1 1 d . . .
C25 C 0.7429(9) 1.0143(6) 0.5473(3) 0.0365(17) Uani 1 1 d . . .
C26 C 0.7967(9) 0.9382(6) 0.5822(4) 0.0394(18) Uani 1 1 d . . .
H26A H 0.9053 0.9571 0.5957 0.047 Uiso 1 1 calc R . .
H26B H 0.7786 0.8671 0.5554 0.047 Uiso 1 1 calc R . .
C24 C 0.6794(9) 1.0988(6) 0.5698(3) 0.0386(18) Uani 1 1 d . . .
C28 C 0.7702(11) 0.9834(7) 0.4837(4) 0.049(2) Uani 1 1 d . . .
H28A H 0.7079 1.0178 0.4598 0.073 Uiso 1 1 calc R . .
H28B H 0.7451 0.9080 0.4679 0.073 Uiso 1 1 calc R . .
H28C H 0.8751 1.0047 0.4823 0.073 Uiso 1 1 calc R . .
C12 C 1.2342(10) 0.8744(7) 0.6437(4) 0.053(2) Uani 1 1 d . . .
H12A H 1.2867 0.8283 0.6626 0.080 Uiso 1 1 calc R . .
H12B H 1.2985 0.9409 0.6506 0.080 Uiso 1 1 calc R . .
H12C H 1.2081 0.8422 0.6011 0.080 Uiso 1 1 calc R . .
C23 C 0.6570(10) 1.1422(7) 0.6337(4) 0.046(2) Uani 1 1 d . . .
H23A H 0.5522 1.1211 0.6369 0.055 Uiso 1 1 calc R . .
H23B H 0.6753 1.2190 0.6435 0.055 Uiso 1 1 calc R . .
C14 C 0.8379(10) 0.7515(6) 0.8279(4) 0.0429(19) Uani 1 1 d . . .
C17 C 0.7678(10) 0.8943(7) 0.9312(4) 0.052(2) Uani 1 1 d . . .
H17 H 0.7235 0.8954 0.8929 0.062 Uiso 1 1 calc R . .
C22 C 0.7567(11) 0.9758(7) 0.9790(4) 0.051(2) Uani 1 1 d . . .
C7 C 0.4521(11) 0.6537(8) 0.7288(5) 0.059(2) Uani 1 1 d . . .
H7A H 0.5099 0.5986 0.7343 0.088 Uiso 1 1 calc R . .
H7B H 0.3461 0.6293 0.7262 0.088 Uiso 1 1 calc R . .
H7C H 0.4833 0.7150 0.7624 0.088 Uiso 1 1 calc R . .
C21 C 0.8262(11) 0.9741(9) 1.0363(4) 0.062(3) Uani 1 1 d . . .
H21 H 0.8234 1.0300 1.0695 0.074 Uiso 1 1 calc R . .
C19 C 0.9072(11) 0.8093(8) 0.9944(4) 0.057(2) Uani 1 1 d . . .
H19 H 0.9576 0.7534 0.9998 0.069 Uiso 1 1 calc R . .
C18 C 0.8430(11) 0.8092(7) 0.9373(4) 0.051(2) Uani 1 1 d . . .
C27 C 0.6200(11) 1.1682(7) 0.5311(4) 0.055(2) Uani 1 1 d . . .
H27A H 0.7037 1.2061 0.5195 0.082 Uiso 1 1 calc R . .
H27B H 0.5644 1.2179 0.5538 0.082 Uiso 1 1 calc R . .
H27C H 0.5543 1.1246 0.4957 0.082 Uiso 1 1 calc R . .
C1 C 0.2496(10) 1.1562(8) 0.7038(5) 0.065(3) Uani 1 1 d . . .
H1A H 0.2534 1.2299 0.7235 0.097 Uiso 1 1 calc R . .
H1B H 0.1693 1.1152 0.7155 0.097 Uiso 1 1 calc R . .
H1C H 0.2312 1.1458 0.6609 0.097 Uiso 1 1 calc R . .
C16 C 0.8518(12) 0.7205(7) 0.8837(4) 0.057(2) Uani 1 1 d . . .
H16A H 0.9480 0.6947 0.8900 0.068 Uiso 1 1 calc R . .
H16B H 0.7715 0.6627 0.8804 0.068 Uiso 1 1 calc R . .
S3 S 0.2321(3) 0.3673(2) 0.59103(14) 0.0682(7) Uiso 1 1 d . . .
F2 F -0.0613(10) 0.3572(7) 0.5739(4) 0.116(3) Uiso 1 1 d . . .
F1 F 0.0211(10) 0.2293(7) 0.6019(4) 0.125(3) Uiso 1 1 d . . .
O13 O 0.2303(11) 0.4215(7) 0.6517(4) 0.103(3) Uiso 1 1 d . . .
C20 C 0.8986(11) 0.8902(9) 1.0439(4) 0.064(3) Uani 1 1 d . . .
H20 H 0.9416 0.8883 1.0822 0.076 Uiso 1 1 calc R . .
C29 C 0.0521(12) 0.2977(8) 0.5690(5) 0.064(3) Uiso 1 1 d . . .
C2 C 0.3520(11) 1.1423(9) 0.8496(5) 0.070(3) Uani 1 1 d . . .
H2A H 0.2468 1.1299 0.8318 0.105 Uiso 1 1 calc R . .
H2B H 0.3607 1.1633 0.8927 0.105 Uiso 1 1 calc R . .
H2C H 0.3954 1.0784 0.8376 0.105 Uiso 1 1 calc R . .
C11 C 1.1827(11) 0.8101(10) 0.7792(5) 0.072(3) Uani 1 1 d . . .
H11A H 1.2588 0.8627 0.7738 0.109 Uiso 1 1 calc R . .
H11B H 1.2301 0.7648 0.8002 0.109 Uiso 1 1 calc R . .
H11C H 1.1122 0.8445 0.8022 0.109 Uiso 1 1 calc R . .
C15 C 0.6739(14) 1.0661(9) 0.9716(4) 0.072(3) Uani 1 1 d . . .
H15A H 0.5661 1.0451 0.9697 0.087 Uiso 1 1 calc R . .
H15B H 0.7077 1.1261 1.0066 0.087 Uiso 1 1 calc R . .
C8 C 0.4884(13) 0.6418(8) 0.5490(5) 0.076(3) Uani 1 1 d . . .
H8A H 0.4795 0.5706 0.5530 0.113 Uiso 1 1 calc R . .
H8B H 0.5098 0.6421 0.5095 0.113 Uiso 1 1 calc R . .
H8C H 0.3949 0.6691 0.5546 0.113 Uiso 1 1 calc R . .
C6 C 1.1385(11) 1.3562(7) 0.8869(5) 0.074(3) Uani 1 1 d . . .
H6A H 1.2122 1.3631 0.8610 0.110 Uiso 1 1 calc R . .
H6B H 1.1871 1.3443 0.9235 0.110 Uiso 1 1 calc R . .
H6C H 1.0937 1.4201 0.8962 0.110 Uiso 1 1 calc R . .
O14 O 0.2344(12) 0.4371(8) 0.5535(5) 0.118(3) Uiso 1 1 d . . .
C5 C 0.9673(16) 1.4235(8) 0.7599(5) 0.093(4) Uani 1 1 d . . .
H5A H 0.8826 1.4526 0.7440 0.139 Uiso 1 1 calc R . .
H5B H 1.0448 1.4247 0.7351 0.139 Uiso 1 1 calc R . .
H5C H 1.0070 1.4651 0.8003 0.139 Uiso 1 1 calc R . .
S4 S 0.3300(4) 0.6673(3) 0.89906(16) 0.0825(9) Uiso 1 1 d . . .
F3 F 0.0230(9) 0.2364(7) 0.5129(4) 0.114(3) Uiso 1 1 d . . .
F4 F 0.3850(11) 0.5370(8) 0.9618(5) 0.134(3) Uiso 1 1 d . . .
O15 O 0.3298(11) 0.2889(8) 0.5850(5) 0.110(3) Uiso 1 1 d . . .
O16 O 0.2878(13) 0.5825(9) 0.8478(5) 0.133(4) Uiso 1 1 d . . .
F5 F 0.5767(14) 0.6067(9) 0.9356(6) 0.179(5) Uiso 1 1 d . . .
O17 O 0.3972(13) 0.7710(9) 0.9025(5) 0.133(4) Uiso 1 1 d . . .
O18 O 0.2035(16) 0.6720(11) 0.9252(6) 0.160(5) Uiso 1 1 d . . .
F6 F 0.4818(11) 0.6955(8) 1.0045(5) 0.139(3) Uiso 1 1 d . . .

loop_
_atom_site_aniso_label
_atom_site_aniso_U_11
_atom_site_aniso_U_22
_atom_site_aniso_U_33
_atom_site_aniso_U_23
_atom_site_aniso_U_13
_atom_site_aniso_U_12
C3 0.084(8) 0.040(6) 0.122(11) 0.032(6) 0.012(7) 0.021(5)
C10 0.106(10) 0.050(7) 0.134(13) -0.025(7) 0.051(9) 0.022(6)
C4 0.107(9) 0.058(7) 0.068(8) 0.000(5) 0.036(7) 0.024(6)
C9 0.081(8) 0.023(4) 0.123(11) 0.002(5) -0.019(7) 0.004(5)
Ru1 0.0301(3) 0.0268(3) 0.0269(3) 0.0061(2) 0.0024(2) 0.0035(2)
Ru2 0.0311(3) 0.0260(3) 0.0261(3) 0.0075(2) 0.0012(2) 0.0040(2)
Cl2 0.0323(9) 0.0317(9) 0.0390(10) 0.0092(8) 0.0048(7) 0.0015(7)
S2 0.0388(10) 0.0285(9) 0.0274(9) 0.0095(7) 0.0019(7) 0.0037(8)
P1 0.0341(10) 0.0312(10) 0.0384(11) 0.0097(8) 0.0054(8) 0.0063(8)
P2 0.0370(11) 0.0328(10) 0.0374(11) 0.0047(8) 0.0042(9) 0.0013(8)
P4 0.0363(11) 0.0328(10) 0.0325(11) 0.0089(8) 0.0053(8) 0.0088(8)
S1 0.0375(10) 0.0281(9) 0.0298(10) 0.0082(7) 0.0036(7) 0.0034(7)
Cl1 0.0298(9) 0.0352(9) 0.0330(10) 0.0043(7) -0.0042(7) 0.0040(7)
P3 0.0407(11) 0.0273(10) 0.0329(11) 0.0074(8) -0.0003(8) 0.0011(8)
O9 0.047(3) 0.023(3) 0.062(4) 0.007(2) -0.005(3) 0.001(2)
O12 0.038(3) 0.040(3) 0.051(4) 0.015(3) 0.012(3) 0.007(2)
O4 0.059(4) 0.037(3) 0.055(4) 0.000(3) 0.004(3) 0.006(3)
O1 0.037(3) 0.047(3) 0.053(4) 0.007(3) -0.004(3) 0.008(3)
O7 0.038(3) 0.041(3) 0.055(4) 0.014(3) 0.002(3) -0.003(2)
O8 0.069(4) 0.043(3) 0.030(3) 0.008(2) -0.004(3) -0.013(3)
O10 0.055(4) 0.039(3) 0.052(4) -0.008(3) 0.013(3) 0.008(3)
O3 0.047(3) 0.039(3) 0.076(5) 0.025(3) 0.012(3) 0.011(3)
N2 0.041(4) 0.031(3) 0.037(4) 0.008(3) 0.002(3) 0.006(3)
O6 0.042(3) 0.041(3) 0.074(5) 0.002(3) -0.017(3) 0.002(3)
O11 0.047(4) 0.066(4) 0.063(4) 0.037(3) 0.015(3) 0.028(3)
O2 0.052(4) 0.054(4) 0.056(4) 0.019(3) 0.019(3) 0.017(3)
N1 0.046(4) 0.033(3) 0.040(4) 0.006(3) 0.011(3) 0.009(3)
O5 0.087(5) 0.046(4) 0.050(4) 0.009(3) 0.019(3) -0.018(3)
C13 0.056(5) 0.043(5) 0.037(5) 0.010(4) 0.014(4) 0.008(4)
C25 0.043(4) 0.036(4) 0.030(4) 0.013(3) 0.000(3) 0.004(3)
C26 0.048(5) 0.036(4) 0.037(4) 0.013(3) 0.010(4) 0.007(4)
C24 0.049(5) 0.038(4) 0.031(4) 0.015(3) 0.002(3) 0.004(4)
C28 0.066(6) 0.052(5) 0.034(5) 0.019(4) 0.010(4) 0.006(4)
C12 0.044(5) 0.060(6) 0.062(6) 0.022(5) 0.018(4) 0.009(4)
C23 0.056(5) 0.046(5) 0.038(5) 0.022(4) -0.002(4) 0.007(4)
C14 0.053(5) 0.042(5) 0.037(5) 0.018(4) 0.006(4) 0.003(4)
C17 0.057(6) 0.055(5) 0.045(5) 0.024(4) -0.001(4) 0.000(4)
C22 0.060(6) 0.057(6) 0.039(5) 0.022(4) 0.011(4) 0.001(4)
C7 0.061(6) 0.056(6) 0.063(7) 0.021(5) 0.019(5) 0.005(5)
C21 0.067(7) 0.079(7) 0.038(5) 0.021(5) 0.006(4) -0.008(6)
C19 0.055(6) 0.080(7) 0.045(6) 0.038(5) -0.001(4) 0.003(5)
C18 0.064(6) 0.051(5) 0.037(5) 0.019(4) -0.004(4) -0.004(4)
C27 0.075(6) 0.058(6) 0.042(5) 0.032(4) -0.002(4) 0.021(5)
C1 0.045(5) 0.055(6) 0.085(8) 0.009(5) -0.014(5) 0.014(5)
C16 0.089(7) 0.052(5) 0.040(5) 0.025(4) 0.015(5) 0.017(5)
C20 0.062(6) 0.095(8) 0.038(5) 0.029(5) 0.000(4) 0.011(6)
C2 0.055(6) 0.091(8) 0.084(8) 0.046(7) 0.035(6) 0.024(6)
C11 0.056(6) 0.115(10) 0.054(7) 0.035(6) 0.003(5) 0.024(6)
C15 0.117(9) 0.084(8) 0.038(6) 0.031(5) 0.037(6) 0.049(7)
C8 0.087(8) 0.070(7) 0.051(6) 0.014(5) -0.026(6) -0.020(6)
C6 0.053(6) 0.050(6) 0.091(8) -0.006(5) -0.022(5) -0.012(5)
C5 0.132(11) 0.065(7) 0.074(8) 0.034(6) 0.005(8) -0.035(7)

loop_
_atom_type_symbol
_atom_type_description
_atom_type_scat_dispersion_real
_atom_type_scat_dispersion_imag
_atom_type_scat_source
C C 0.0033 0.0016 'International Tables Vol C Tables 4.2.6.8 and 6.1.1.4'
H H 0.0000 0.0000 'International Tables Vol C Tables 4.2.6.8 and 6.1.1.4'
O O 0.0106 0.0060 'International Tables Vol C Tables 4.2.6.8 and 6.1.1.4'
F F 0.0171 0.0103 'International Tables Vol C Tables 4.2.6.8 and 6.1.1.4'
P P 0.1023 0.0942 'International Tables Vol C Tables 4.2.6.8 and 6.1.1.4'
S S 0.1246 0.1234 'International Tables Vol C Tables 4.2.6.8 and 6.1.1.4'
Cl Cl 0.1484 0.1585 'International Tables Vol C Tables 4.2.6.8 and 6.1.1.4'
Ru Ru -1.2594 0.8363 'International Tables Vol C Tables 4.2.6.8 and 6.1.1.4'
N N 0.0061 0.0033 'International Tables Vol C Tables 4.2.6.8 and 6.1.1.4'

loop_
_geom_angle_atom_site_label_1
_geom_angle_atom_site_label_2
_geom_angle_atom_site_label_3
_geom_angle
_geom_angle_site_symmetry_1
_geom_angle_site_symmetry_3
_geom_angle_publ_flag
F6 C30 F4 108.5(13) . . ?
F6 C30 F5 103.2(12) . . ?
F4 C30 F5 102.2(11) . . ?
F6 C30 S4 116.7(11) . . ?
F4 C30 S4 113.7(10) . . ?
F5 C30 S4 111.0(11) . . ?
N1 Ru1 P1 94.32(19) . . ?
N1 Ru1 P2 92.38(19) . . ?
P1 Ru1 P2 91.33(9) . . ?
N1 Ru1 S1 168.35(18) . . ?
P1 Ru1 S1 97.07(8) . . ?
P2 Ru1 S1 89.83(8) . . ?
N1 Ru1 Cl1 89.20(18) . . ?
P1 Ru1 Cl1 173.11(7) . . ?
P2 Ru1 Cl1 94.45(8) . . ?
S1 Ru1 Cl1 79.22(7) . . ?
N1 Ru1 Cl2 82.89(19) . . ?
P1 Ru1 Cl2 93.80(8) . . ?
P2 Ru1 Cl2 173.26(8) . . ?
S1 Ru1 Cl2 93.87(7) . . ?
Cl1 Ru1 Cl2 80.74(7) . . ?
N2 Ru2 P3 90.58(18) . . ?
N2 Ru2 P4 92.56(19) . . ?
P3 Ru2 P4 90.64(9) . . ?
N2 Ru2 S2 168.05(19) . . ?
P3 Ru2 S2 88.23(8) . . ?
P4 Ru2 S2 99.34(8) . . ?
N2 Ru2 Cl2 90.00(19) . . ?
P3 Ru2 Cl2 96.23(8) . . ?
P4 Ru2 Cl2 172.64(7) . . ?
S2 Ru2 Cl2 78.31(7) . . ?
N2 Ru2 Cl1 86.11(18) . . ?
P3 Ru2 Cl1 175.11(8) . . ?
P4 Ru2 Cl1 93.10(8) . . ?
S2 Ru2 Cl1 94.27(8) . . ?
Cl2 Ru2 Cl1 80.19(7) . . ?
Ru1 Cl2 Ru2 92.81(7) . . ?
C26 S2 S1 94.1(3) . . ?
C26 S2 Ru2 121.1(3) . . ?
S1 S2 Ru2 104.41(10) . . ?
O3 P1 O2 100.3(3) . . ?
O3 P1 O1 106.3(3) . . ?
O2 P1 O1 104.2(3) . . ?
O3 P1 Ru1 114.7(2) . . ?
O2 P1 Ru1 118.2(2) . . ?
O1 P1 Ru1 111.7(2) . . ?
O5 P2 O6 109.0(4) . . ?
O5 P2 O4 99.6(4) . . ?
O6 P2 O4 103.2(3) . . ?
O5 P2 Ru1 113.3(2) . . ?
O6 P2 Ru1 108.7(2) . . ?
O4 P2 Ru1 122.0(3) . . ?
O10 P4 O12 104.4(3) . . ?
O10 P4 O11 101.9(4) . . ?
O12 P4 O11 103.9(3) . . ?
O10 P4 Ru2 117.1(2) . . ?
O12 P4 Ru2 111.1(2) . . ?
O11 P4 Ru2 116.9(3) . . ?
C23 S1 S2 93.4(3) . . ?
C23 S1 Ru1 120.1(3) . . ?
S2 S1 Ru1 103.85(10) . . ?
Ru1 Cl1 Ru2 93.03(7) . . ?
O8 P3 O7 99.8(3) . . ?
O8 P3 O9 110.1(3) . . ?
O7 P3 O9 104.1(3) . . ?
O8 P3 Ru2 113.0(2) . . ?
O7 P3 Ru2 117.9(2) . . ?
O9 P3 Ru2 111.2(2) . . ?
C9 O9 P3 124.2(6) . . ?
C12 O12 P4 120.6(5) . . ?
C4 O4 P2 122.9(6) . . ?
C1 O1 P1 121.8(5) . . ?
C7 O7 P3 121.0(6) . . ?
C8 O8 P3 127.2(6) . . ?
C10 O10 P4 127.6(7) . . ?
C3 O3 P1 131.1(7) . . ?
C14 N2 Ru2 173.7(7) . . ?
C6 O6 P2 124.0(6) . . ?
C11 O11 P4 120.7(6) . . ?
C2 O2 P1 119.6(6) . . ?
C13 N1 Ru1 168.1(7) . . ?
C5 O5 P2 127.9(7) . . ?
N1 C13 C15 175.5(10) . . ?
C24 C25 C28 123.3(7) . . ?
C24 C25 C26 125.0(7) . . ?
C28 C25 C26 111.7(7) . . ?
C25 C26 S2 113.3(6) . . ?
C25 C24 C23 128.0(7) . . ?
C25 C24 C27 122.1(8) . . ?
C23 C24 C27 109.9(7) . . ?
C24 C23 S1 114.0(6) . . ?
N2 C14 C16 174.8(9) . . ?
C22 C17 C18 122.8(9) . . ?
C17 C22 C21 118.0(9) . . ?
C17 C22 C15 122.0(8) . . ?
C21 C22 C15 120.0(9) . . ?
C20 C21 C22 120.4(10) . . ?
C18 C19 C20 121.5(10) . . ?
C19 C18 C17 117.5(9) . . ?
C19 C18 C16 121.3(9) . . ?
C17 C18 C16 121.3(8) . . ?
C14 C16 C18 113.2(8) . . ?
O14 S3 O13 111.7(6) . . ?
O14 S3 O15 119.4(6) . . ?
O13 S3 O15 113.3(6) . . ?
O14 S3 C29 102.5(6) . . ?
O13 S3 C29 102.5(6) . . ?
O15 S3 C29 105.0(6) . . ?
C21 C20 C19 119.7(9) . . ?
F3 C29 F1 103.0(9) . . ?
F3 C29 F2 105.3(9) . . ?
F1 C29 F2 103.7(9) . . ?
F3 C29 S3 115.4(8) . . ?
F1 C29 S3 112.8(8) . . ?
F2 C29 S3 115.3(8) . . ?
C13 C15 C22 112.3(8) . . ?
O18 S4 O16 104.0(8) . . ?
O18 S4 O17 109.2(8) . . ?
O16 S4 O17 127.6(8) . . ?
O18 S4 C30 97.9(8) . . ?
O16 S4 C30 109.2(7) . . ?
O17 S4 C30 105.2(7) . . ?

loop_
_geom_bond_atom_site_label_1
_geom_bond_atom_site_label_2
_geom_bond_distance
_geom_bond_site_symmetry_2
_geom_bond_publ_flag
C3 O3 1.437(10) . ?
C10 O10 1.429(11) . ?
C4 O4 1.433(12) . ?
C9 O9 1.435(10) . ?
C30 F6 1.277(15) . ?
C30 F4 1.321(15) . ?
C30 F5 1.365(16) . ?
C30 S4 1.719(14) . ?
Ru1 N1 2.058(7) . ?
Ru1 P1 2.221(2) . ?
Ru1 P2 2.230(2) . ?
Ru1 S1 2.325(2) . ?
Ru1 Cl1 2.489(2) . ?
Ru1 Cl2 2.505(2) . ?
Ru2 N2 2.043(7) . ?
Ru2 P3 2.219(2) . ?
Ru2 P4 2.222(2) . ?
Ru2 S2 2.313(2) . ?
Ru2 Cl2 2.507(2) . ?
Ru2 Cl1 2.514(2) . ?
S2 C26 1.799(8) . ?
S2 S1 2.091(3) . ?
P1 O3 1.572(6) . ?
P1 O2 1.584(6) . ?
P1 O1 1.586(6) . ?
P2 O5 1.569(7) . ?
P2 O6 1.587(6) . ?
P2 O4 1.589(6) . ?
P4 O10 1.561(6) . ?
P4 O12 1.575(6) . ?
P4 O11 1.585(6) . ?
S1 C23 1.808(8) . ?
P3 O8 1.567(6) . ?
P3 O7 1.582(6) . ?
P3 O9 1.585(6) . ?
O12 C12 1.444(10) . ?
O1 C1 1.456(10) . ?
O7 C7 1.437(11) . ?
O8 C8 1.404(10) . ?
N2 C14 1.126(10) . ?
O6 C6 1.438(10) . ?
O11 C11 1.454(12) . ?
O2 C2 1.446(11) . ?
N1 C13 1.120(10) . ?
O5 C5 1.409(11) . ?
C13 C15 1.465(12) . ?
C25 C24 1.328(11) . ?
C25 C28 1.490(11) . ?
C25 C26 1.515(10) . ?
C24 C23 1.498(11) . ?
C24 C27 1.520(10) . ?
C14 C16 1.445(11) . ?
C17 C22 1.361(13) . ?
C17 C18 1.397(13) . ?
C22 C21 1.401(12) . ?
C22 C15 1.502(13) . ?
C21 C20 1.376(14) . ?
C19 C18 1.373(12) . ?
C19 C20 1.377(14) . ?
C18 C16 1.497(12) . ?
S3 O14 1.412(11) . ?
S3 O13 1.414(10) . ?
S3 O15 1.418(10) . ?
S3 C29 1.715(11) . ?
F2 C29 1.352(12) . ?
F1 C29 1.345(13) . ?
C29 F3 1.326(12) . ?
S4 O18 1.354(14) . ?
S4 O16 1.392(11) . ?
S4 O17 1.410(12) . ?

loop_
_geom_torsion_atom_site_label_1
_geom_torsion_atom_site_label_2
_geom_torsion_atom_site_label_3
_geom_torsion_atom_site_label_4
_geom_torsion
_geom_torsion_site_symmetry_1
_geom_torsion_site_symmetry_2
_geom_torsion_site_symmetry_3
_geom_torsion_site_symmetry_4
_geom_torsion_publ_flag
N1 Ru1 Cl2 Ru2 -117.53(19) . . . . ?
P1 Ru1 Cl2 Ru2 148.58(8) . . . . ?
P2 Ru1 Cl2 Ru2 -71.9(6) . . . . ?
S1 Ru1 Cl2 Ru2 51.22(7) . . . . ?
Cl1 Ru1 Cl2 Ru2 -27.18(7) . . . . ?
N2 Ru2 Cl2 Ru1 112.98(18) . . . . ?
P3 Ru2 Cl2 Ru1 -156.44(7) . . . . ?
P4 Ru2 Cl2 Ru1 2.5(6) . . . . ?
S2 Ru2 Cl2 Ru1 -69.55(7) . . . . ?
Cl1 Ru2 Cl2 Ru1 26.93(6) . . . . ?
N2 Ru2 S2 C26 -171.7(9) . . . . ?
P3 Ru2 S2 C26 -87.3(3) . . . . ?
P4 Ru2 S2 C26 3.1(3) . . . . ?
Cl2 Ru2 S2 C26 176.0(3) . . . . ?
Cl1 Ru2 S2 C26 96.9(3) . . . . ?
N2 Ru2 S2 S1 84.3(8) . . . . ?
P3 Ru2 S2 S1 168.72(10) . . . . ?
P4 Ru2 S2 S1 -100.92(11) . . . . ?
Cl2 Ru2 S2 S1 71.99(10) . . . . ?
Cl1 Ru2 S2 S1 -7.07(10) . . . . ?
N1 Ru1 P1 O3 119.4(3) . . . . ?
P2 Ru1 P1 O3 26.9(3) . . . . ?
S1 Ru1 P1 O3 -63.1(3) . . . . ?
Cl1 Ru1 P1 O3 -120.1(7) . . . . ?
Cl2 Ru1 P1 O3 -157.5(3) . . . . ?
N1 Ru1 P1 O2 1.3(3) . . . . ?
P2 Ru1 P1 O2 -91.2(3) . . . . ?
S1 Ru1 P1 O2 178.8(3) . . . . ?
Cl1 Ru1 P1 O2 121.8(7) . . . . ?
Cl2 Ru1 P1 O2 84.4(3) . . . . ?
N1 Ru1 P1 O1 -119.6(3) . . . . ?
P2 Ru1 P1 O1 147.9(3) . . . . ?
S1 Ru1 P1 O1 57.9(3) . . . . ?
Cl1 Ru1 P1 O1 1.0(8) . . . . ?
Cl2 Ru1 P1 O1 -36.4(3) . . . . ?
N1 Ru1 P2 O5 -179.6(4) . . . . ?
P1 Ru1 P2 O5 -85.2(3) . . . . ?
S1 Ru1 P2 O5 11.8(3) . . . . ?
Cl1 Ru1 P2 O5 91.0(3) . . . . ?
Cl2 Ru1 P2 O5 135.1(7) . . . . ?
N1 Ru1 P2 O6 59.0(3) . . . . ?
P1 Ru1 P2 O6 153.4(3) . . . . ?
S1 Ru1 P2 O6 -109.5(3) . . . . ?
Cl1 Ru1 P2 O6 -30.4(3) . . . . ?
Cl2 Ru1 P2 O6 13.8(7) . . . . ?
N1 Ru1 P2 O4 -60.7(4) . . . . ?
P1 Ru1 P2 O4 33.7(3) . . . . ?
S1 Ru1 P2 O4 130.8(3) . . . . ?
Cl1 Ru1 P2 O4 -150.1(3) . . . . ?
Cl2 Ru1 P2 O4 -105.9(7) . . . . ?
N2 Ru2 P4 O10 111.4(3) . . . . ?
P3 Ru2 P4 O10 20.8(3) . . . . ?
S2 Ru2 P4 O10 -67.6(3) . . . . ?
Cl2 Ru2 P4 O10 -138.3(6) . . . . ?
Cl1 Ru2 P4 O10 -162.4(3) . . . . ?
N2 Ru2 P4 O12 -128.8(3) . . . . ?
P3 Ru2 P4 O12 140.6(3) . . . . ?
S2 Ru2 P4 O12 52.3(3) . . . . ?
Cl2 Ru2 P4 O12 -18.5(7) . . . . ?
Cl1 Ru2 P4 O12 -42.6(3) . . . . ?
N2 Ru2 P4 O11 -9.9(3) . . . . ?
P3 Ru2 P4 O11 -100.5(3) . . . . ?
S2 Ru2 P4 O11 171.2(3) . . . . ?
Cl2 Ru2 P4 O11 100.4(6) . . . . ?
Cl1 Ru2 P4 O11 76.4(3) . . . . ?
C26 S2 S1 C23 70.6(4) . . . . ?
Ru2 S2 S1 C23 -165.8(3) . . . . ?
C26 S2 S1 Ru1 -167.2(3) . . . . ?
Ru2 S2 S1 Ru1 -43.60(11) . . . . ?
N1 Ru1 S1 C23 167.6(10) . . . . ?
P1 Ru1 S1 C23 -0.1(3) . . . . ?
P2 Ru1 S1 C23 -91.4(3) . . . . ?
Cl1 Ru1 S1 C23 174.0(3) . . . . ?
Cl2 Ru1 S1 C23 94.2(3) . . . . ?
N1 Ru1 S1 S2 65.2(9) . . . . ?
P1 Ru1 S1 S2 -102.50(10) . . . . ?
P2 Ru1 S1 S2 166.18(10) . . . . ?
Cl1 Ru1 S1 S2 71.62(10) . . . . ?
Cl2 Ru1 S1 S2 -8.18(10) . . . . ?
N1 Ru1 Cl1 Ru2 110.03(19) . . . . ?
P1 Ru1 Cl1 Ru2 -10.8(7) . . . . ?
P2 Ru1 Cl1 Ru2 -157.64(8) . . . . ?
S1 Ru1 Cl1 Ru2 -68.66(7) . . . . ?
Cl2 Ru1 Cl1 Ru2 27.11(7) . . . . ?
N2 Ru2 Cl1 Ru1 -117.80(19) . . . . ?
P3 Ru2 Cl1 Ru1 -70.4(8) . . . . ?
P4 Ru2 Cl1 Ru1 149.84(8) . . . . ?
S2 Ru2 Cl1 Ru1 50.22(7) . . . . ?
Cl2 Ru2 Cl1 Ru1 -27.12(7) . . . . ?
N2 Ru2 P3 O8 -168.4(3) . . . . ?
P4 Ru2 P3 O8 -75.8(3) . . . . ?
S2 Ru2 P3 O8 23.5(3) . . . . ?
Cl2 Ru2 P3 O8 101.5(3) . . . . ?
Cl1 Ru2 P3 O8 144.3(8) . . . . ?
N2 Ru2 P3 O7 75.9(3) . . . . ?
P4 Ru2 P3 O7 168.5(3) . . . . ?
S2 Ru2 P3 O7 -92.2(3) . . . . ?
Cl2 Ru2 P3 O7 -14.2(3) . . . . ?
Cl1 Ru2 P3 O7 28.6(9) . . . . ?
N2 Ru2 P3 O9 -44.1(3) . . . . ?
P4 Ru2 P3 O9 48.5(3) . . . . ?
S2 Ru2 P3 O9 147.8(3) . . . . ?
Cl2 Ru2 P3 O9 -134.2(3) . . . . ?
Cl1 Ru2 P3 O9 -91.3(9) . . . . ?
O8 P3 O9 C9 -53.4(9) . . . . ?
O7 P3 O9 C9 52.8(9) . . . . ?
Ru2 P3 O9 C9 -179.3(8) . . . . ?
O10 P4 O12 C12 -51.6(7) . . . . ?
O11 P4 O12 C12 54.9(7) . . . . ?
Ru2 P4 O12 C12 -178.7(6) . . . . ?
O5 P2 O4 C4 -174.0(8) . . . . ?
O6 P2 O4 C4 -61.8(8) . . . . ?
Ru1 P2 O4 C4 60.5(8) . . . . ?
O3 P1 O1 C1 -52.3(8) . . . . ?
O2 P1 O1 C1 53.2(8) . . . . ?
Ru1 P1 O1 C1 -178.1(7) . . . . ?
O8 P3 O7 C7 168.8(6) . . . . ?
O9 P3 O7 C7 55.1(7) . . . . ?
Ru2 P3 O7 C7 -68.5(6) . . . . ?
O7 P3 O8 C8 -35.1(9) . . . . ?
O9 P3 O8 C8 73.9(9) . . . . ?
Ru2 P3 O8 C8 -161.1(8) . . . . ?
O12 P4 O10 C10 101.5(9) . . . . ?
O11 P4 O10 C10 -6.4(10) . . . . ?
Ru2 P4 O10 C10 -135.2(8) . . . . ?
O2 P1 O3 C3 -19.2(9) . . . . ?
O1 P1 O3 C3 89.1(9) . . . . ?
Ru1 P1 O3 C3 -146.9(8) . . . . ?
P3 Ru2 N2 C14 -116(6) . . . . ?
P4 Ru2 N2 C14 153(6) . . . . ?
S2 Ru2 N2 C14 -32(7) . . . . ?
Cl2 Ru2 N2 C14 -20(6) . . . . ?
Cl1 Ru2 N2 C14 60(6) . . . . ?
O5 P2 O6 C6 60.1(8) . . . . ?
O4 P2 O6 C6 -45.0(9) . . . . ?
Ru1 P2 O6 C6 -175.9(7) . . . . ?
O10 P4 O11 C11 168.2(7) . . . . ?
O12 P4 O11 C11 59.9(7) . . . . ?
Ru2 P4 O11 C11 -62.8(7) . . . . ?
O3 P1 O2 C2 165.5(7) . . . . ?
O1 P1 O2 C2 55.6(7) . . . . ?
Ru1 P1 O2 C2 -69.0(7) . . . . ?
P1 Ru1 N1 C13 113(3) . . . . ?
P2 Ru1 N1 C13 -156(3) . . . . ?
S1 Ru1 N1 C13 -55(4) . . . . ?
Cl1 Ru1 N1 C13 -61(3) . . . . ?
Cl2 Ru1 N1 C13 20(3) . . . . ?
O6 P2 O5 C5 -80.9(10) . . . . ?
O4 P2 O5 C5 26.8(10) . . . . ?
Ru1 P2 O5 C5 157.9(9) . . . . ?
Ru1 N1 C13 C15 -30(15) . . . . ?
C24 C25 C26 S2 23.3(11) . . . . ?
C28 C25 C26 S2 -156.9(6) . . . . ?
S1 S2 C26 C25 -60.0(6) . . . . ?
Ru2 S2 C26 C25 -169.6(4) . . . . ?
C28 C25 C24 C23 -175.0(8) . . . . ?
C26 C25 C24 C23 4.8(14) . . . . ?
C28 C25 C24 C27 3.8(13) . . . . ?
C26 C25 C24 C27 -176.4(8) . . . . ?
C25 C24 C23 S1 19.9(12) . . . . ?
C27 C24 C23 S1 -159.0(6) . . . . ?
S2 S1 C23 C24 -56.5(6) . . . . ?
Ru1 S1 C23 C24 -164.7(5) . . . . ?
Ru2 N2 C14 C16 -18(16) . . . . ?
C18 C17 C22 C21 1.1(14) . . . . ?
C18 C17 C22 C15 -179.4(10) . . . . ?
C17 C22 C21 C20 -2.3(15) . . . . ?
C15 C22 C21 C20 178.2(10) . . . . ?
C20 C19 C18 C17 -0.2(15) . . . . ?
C20 C19 C18 C16 -179.6(10) . . . . ?
C22 C17 C18 C19 0.1(15) . . . . ?
C22 C17 C18 C16 179.5(9) . . . . ?
N2 C14 C16 C18 -5(11) . . . . ?
C19 C18 C16 C14 -155.6(9) . . . . ?
C17 C18 C16 C14 25.1(14) . . . . ?
C22 C21 C20 C19 2.2(16) . . . . ?
C18 C19 C20 C21 -0.9(16) . . . . ?
O14 S3 C29 F3 65.6(10) . . . . ?
O13 S3 C29 F3 -178.5(9) . . . . ?
O15 S3 C29 F3 -59.9(10) . . . . ?
O14 S3 C29 F1 -176.4(9) . . . . ?
O13 S3 C29 F1 -60.5(10) . . . . ?
O15 S3 C29 F1 58.1(10) . . . . ?
O14 S3 C29 F2 -57.5(10) . . . . ?
O13 S3 C29 F2 58.4(10) . . . . ?
O15 S3 C29 F2 176.9(9) . . . . ?
N1 C13 C15 C22 76(12) . . . . ?
C17 C22 C15 C13 -38.9(15) . . . . ?
C21 C22 C15 C13 140.6(10) . . . . ?
F6 C30 S4 O18 -67.9(14) . . . . ?
F4 C30 S4 O18 59.6(12) . . . . ?
F5 C30 S4 O18 174.2(11) . . . . ?
F6 C30 S4 O16 -175.8(12) . . . . ?
F4 C30 S4 O16 -48.2(13) . . . . ?
F5 C30 S4 O16 66.4(12) . . . . ?
F6 C30 S4 O17 44.5(14) . . . . ?
F4 C30 S4 O17 172.0(10) . . . . ?
F5 C30 S4 O17 -73.4(12) . . . . ?
